data_4130244
loop_
_publ_author_name
'Kirillova, Mariia S.'
'Muratore, Michael E.'
'Dorel, Ruth'
'Echavarren, Antonio M.'

_publ_section_title
;
 Concise Total Synthesis of Lundurines A-C Enabled by Gold Catalysis and a
 Homodienyl Retro-Ene/Ene Isomerization.
;
_journal_issue 11
_journal_name_full 'Journal of the American Chemical Society'
_journal_page_first 3671
_journal_page_last 3674
_journal_paper_doi 10.1021/jacs.6b01428
_journal_volume 138
_journal_year 2016
_chemical_absolute_configuration ad
_chemical_formula_sum 'C22 H29 I N2 O3'
_chemical_formula_weight 496.37
_space_group_IT_number 4
_space_group_name_Hall 'P 2yb'
_space_group_name_H-M_alt 'P 1 21 1'
_symmetry_cell_setting monoclinic
_symmetry_space_group_name_H-M 'P 1 21 1'
_atom_sites_solution_hydrogens mixed
_audit_creation_method SHELXL-2014/6
_cell_angle_alpha 90
_cell_angle_beta 93.010(3)
_cell_angle_gamma 90
_cell_formula_units_Z 2
_cell_length_a 10.2983(9)
_cell_length_b 8.8605(8)
_cell_length_c 12.0623(11)
_cell_measurement_reflns_used 3877
_cell_measurement_temperature 100(2)
_cell_measurement_theta_max 27.41
_cell_measurement_theta_min 2.67
_cell_volume 1099.14(17)
_computing_cell_refinement 'Bruker APEX2 v2011.4-0'
_computing_data_collection 'Bruker APEX2 v2011.4-0'
_computing_data_reduction 'Bruker SAINT V7.60A'
_computing_molecular_graphics 'Bruker SHELXTL'
_computing_publication_material 'Bruker SHELXTL'
_computing_structure_refinement 'SHELXL-2014 (Sheldrick, 2014)'
_computing_structure_solution 'SHELXL-2014 (Sheldrick, 2014)'
_diffrn_ambient_temperature 100(2)
_diffrn_detector_area_resol_mean 512
_diffrn_detector_type '4K CCD area detector APEX II'
_diffrn_measured_fraction_theta_full 1.000
_diffrn_measured_fraction_theta_max 1.000
_diffrn_measurement_device_type 'APEX DUO Kappa 4-axis goniometer'
_diffrn_measurement_method
;
 Fullsphere data collection, phi and omega scans
;
_diffrn_measurement_specimen_support 'magnetic support with MicroMount'
_diffrn_radiation_monochromator 'Quazar MX Multilayer Optics'
_diffrn_radiation_type MoK\a
_diffrn_radiation_wavelength 0.71073
_diffrn_reflns_av_unetI/netI 0.0866
_diffrn_reflns_Laue_measured_fraction_full 1.000
_diffrn_reflns_Laue_measured_fraction_max 1.000
_diffrn_reflns_limit_h_max 13
_diffrn_reflns_limit_h_min -13
_diffrn_reflns_limit_k_max 11
_diffrn_reflns_limit_k_min -11
_diffrn_reflns_limit_l_max 15
_diffrn_reflns_limit_l_min -15
_diffrn_reflns_number 7481
_diffrn_reflns_point_group_measured_fraction_full 1.000
_diffrn_reflns_point_group_measured_fraction_max 0.999
_diffrn_reflns_theta_full 25.242
_diffrn_reflns_theta_max 28.106
_diffrn_reflns_theta_min 1.691
_diffrn_source 'Microfocus source E025 IuS'
_diffrn_source_current 0.6
_diffrn_source_power 50
_diffrn_source_size '0.2 mm x 0.2 mm fine focus'
_diffrn_source_type 'Bruker APEX DUO'
_exptl_absorpt_coefficient_mu 1.481
_exptl_absorpt_correction_T_max 0.930
_exptl_absorpt_correction_T_min 0.715
_exptl_absorpt_correction_type multi-scan
_exptl_absorpt_process_details
; 
 TWINABS Version 2008/0 Bruker-Nonius
 Blessing, Acta Cryst. (1995) A51 33-38
;
_exptl_crystal_colour colourless
_exptl_crystal_density_diffrn 1.500
_exptl_crystal_description block
_exptl_crystal_F_000 504
_exptl_crystal_size_max 0.25
_exptl_crystal_size_mid 0.10
_exptl_crystal_size_min 0.05
_refine_diff_density_max 2.843
_refine_diff_density_min -1.966
_refine_diff_density_rms 0.171
_refine_ls_abs_structure_details
;
 Flack x determined using 1631 quotients [(I+)-(I-)]/[(I+)+(I-)]
 (Parsons, Flack and Wagner, Acta Cryst. B69 (2013) 249-259).
;
_refine_ls_abs_structure_Flack -0.04(4)
_refine_ls_extinction_method none
_refine_ls_goodness_of_fit_ref 1.031
_refine_ls_hydrogen_treatment constr
_refine_ls_matrix_type full
_refine_ls_number_parameters 265
_refine_ls_number_reflns 7481
_refine_ls_number_restraints 89
_refine_ls_restrained_S_all 1.028
_refine_ls_R_factor_all 0.0942
_refine_ls_R_factor_gt 0.0798
_refine_ls_shift/su_max 0.000
_refine_ls_shift/su_mean 0.000
_refine_ls_structure_factor_coef Fsqd
_refine_ls_weighting_details 'w=1/[\s^2^(Fo^2^)+(0.1338P)^2^+1.0403P] where P=(Fo^2^+2Fc^2^)/3'
_refine_ls_weighting_scheme calc
_refine_ls_wR_factor_gt 0.1982
_refine_ls_wR_factor_ref 0.2100
_reflns_Friedel_coverage 0.879
_reflns_Friedel_fraction_full 1.000
_reflns_Friedel_fraction_max 0.998
_reflns_number_gt 6084
_reflns_number_total 7481
_reflns_threshold_expression 'I > 2\s(I)'
_cod_data_source_file 19.cif
_cod_data_source_block mo_KMS_L593b_05
_cod_depositor_comments
;
The following automatic conversions were performed:

data item '_exptl_absorpt_correction_type' value 'Multi-scan' was
changed to 'multi-scan' in accordance with the
/home/saulius/struct/COD-crude-data/automatic-downloads/DataCite-retrospective/ACS/depositions/lib/dictionaries/cif_core.dic
dictionary named 'cif_core.dic' version 2.4.2 last updated on
2011-04-26.

data item '_symmetry_cell_setting' value 'Monoclinic' was changed to
'monoclinic' in accordance with the
/home/saulius/struct/COD-crude-data/automatic-downloads/DataCite-retrospective/ACS/depositions/lib/dictionaries/cif_core.dic
dictionary named 'cif_core.dic' version 2.4.2 last updated on
2011-04-26.

Automatic conversion script
Id: cif_fix_values 6909 2019-04-08 15:41:33Z antanas 
;
_cod_original_sg_symbol_H-M P2(1)
_cod_database_code 4130244
_shelx_space_group_comment
;
The symmetry employed for this shelxl refinement is uniquely defined
by the following loop, which should always be used as a source of
symmetry information in preference to the above space-group names.
They are only intended as comments.
;
_shelx_estimated_absorpt_t_min 0.708
_shelx_estimated_absorpt_t_max 0.930
_shelxl_version_number 2014/6

loop_
_space_group_symop_operation_xyz
'x, y, z'
'-x, y+1/2, -z'

loop_
_atom_site_label
_atom_site_type_symbol
_atom_site_fract_x
_atom_site_fract_y
_atom_site_fract_z
_atom_site_U_iso_or_equiv
_atom_site_adp_type
_atom_site_occupancy
_atom_site_site_symmetry_order
_atom_site_calc_flag
_atom_site_refinement_flags_posn
_atom_site_refinement_flags_adp
_atom_site_refinement_flags_occupancy
_atom_site_disorder_assembly
_atom_site_disorder_group
I1 I 0.24688(7) 0.5622(3) 0.05654(7) 0.0375(3) Uani 1 1 d . . . . .
N1 N 0.6217(13) 0.7981(18) 0.4131(11) 0.037(3) Uani 1 1 d . . . . .
N2 N 0.8239(9) 0.576(2) 0.0749(9) 0.0300(19) Uani 1 1 d . U . . .
O1 O 0.4157(11) 0.7654(17) 0.3463(10) 0.046(3) Uani 1 1 d . . . . .
O2 O 0.4537(14) 0.8235(18) 0.5279(12) 0.055(4) Uani 1 1 d . . . . .
O3 O 1.0425(12) 0.6865(16) 0.7068(10) 0.053(3) Uani 1 1 d D U . . .
C1 C 0.7223(16) 0.7752(19) 0.4989(13) 0.038(4) Uani 1 1 d . . . . .
C2 C 0.725(2) 0.825(3) 0.6030(16) 0.045(5) Uani 1 1 d . . . . .
H2 H 0.6550 0.8829 0.6283 0.054 Uiso 1 1 calc R U . . .
C3 C 0.8337(19) 0.790(3) 0.6761(15) 0.053(5) Uani 1 1 d . . . . .
H3 H 0.8364 0.8201 0.7519 0.064 Uiso 1 1 calc R U . . .
C4 C 0.9357(15) 0.711(2) 0.6327(14) 0.045(4) Uani 1 1 d D . . . .
C5 C 0.9372(16) 0.665(2) 0.5216(15) 0.042(4) Uani 1 1 d . . . . .
H5 H 1.0101 0.6147 0.4933 0.050 Uiso 1 1 calc R U . . .
C6 C 0.8245(17) 0.695(2) 0.4545(14) 0.040(4) Uani 1 1 d . . . . .
C7 C 0.7976(14) 0.6664(19) 0.3354(13) 0.033(3) Uani 1 1 d . . . . .
C8 C 0.9172(14) 0.678(2) 0.2630(13) 0.036(4) Uani 1 1 d . . . . .
H8A H 0.9718 0.7619 0.2925 0.043 Uiso 1 1 calc R U . . .
H8B H 0.9686 0.5840 0.2749 0.043 Uiso 1 1 calc R U . . .
C9 C 0.8976(16) 0.700(2) 0.1391(14) 0.034(3) Uani 1 1 d . U . . .
H9A H 0.9841 0.7118 0.1079 0.040 Uiso 1 1 calc R U . . .
H9B H 0.8502 0.7965 0.1259 0.040 Uiso 1 1 calc R U . . .
C10 C 0.8253(14) 0.6171(17) -0.0470(13) 0.033(2) Uani 1 1 d . U . . .
H10A H 0.9095 0.5902 -0.0778 0.039 Uiso 1 1 calc R U . . .
H10B H 0.8094 0.7264 -0.0582 0.039 Uiso 1 1 calc R U . . .
C11 C 0.7131(15) 0.522(2) -0.1014(15) 0.045(5) Uani 1 1 d . . . . .
H11A H 0.6632 0.5822 -0.1584 0.054 Uiso 1 1 calc R U . . .
H11B H 0.7474 0.4309 -0.1370 0.054 Uiso 1 1 calc R U . . .
C12 C 0.6272(13) 0.4792(17) -0.0067(13) 0.033(3) Uani 1 1 d . . . . .
H12A H 0.5357 0.5072 -0.0258 0.040 Uiso 1 1 calc R U . . .
H12B H 0.6312 0.3689 0.0063 0.040 Uiso 1 1 calc R U . . .
C13 C 0.6765(10) 0.562(4) 0.0958(9) 0.029(2) Uani 1 1 d . U . . .
C14 C 0.6112(13) 0.7171(17) 0.0998(13) 0.029(3) Uani 1 1 d . . . . .
H14A H 0.5164 0.7007 0.0882 0.035 Uiso 1 1 calc R U . . .
H14B H 0.6391 0.7753 0.0351 0.035 Uiso 1 1 calc R U . . .
C15 C 0.6325(15) 0.8195(17) 0.2034(12) 0.032(3) Uani 1 1 d . . . . .
H15A H 0.7043 0.8909 0.1909 0.038 Uiso 1 1 calc R U . . .
H15B H 0.5528 0.8795 0.2130 0.038 Uiso 1 1 calc R U . . .
C16 C 0.6646(14) 0.732(2) 0.3085(11) 0.031(3) Uani 1 1 d . . . . .
C17 C 0.6792(12) 0.561(3) 0.3103(10) 0.036(3) Uani 1 1 d . . . . .
H17 H 0.6451 0.5113 0.3771 0.043 Uiso 1 1 calc R U . . .
C18 C 0.6521(13) 0.4774(18) 0.2031(13) 0.033(3) Uani 1 1 d . . . . .
H18A H 0.5601 0.4449 0.2000 0.039 Uiso 1 1 calc R U . . .
H18B H 0.7062 0.3850 0.2050 0.039 Uiso 1 1 calc R U . . .
C19 C 0.8943(17) 0.429(2) 0.0948(16) 0.038(3) Uani 1 1 d . U . . .
H19A H 0.9865 0.4425 0.0811 0.057 Uiso 1 1 calc R U . . .
H19B H 0.8568 0.3520 0.0445 0.057 Uiso 1 1 calc R U . . .
H19C H 0.8855 0.3974 0.1719 0.057 Uiso 1 1 calc R U . . .
C20 C 0.4909(19) 0.801(3) 0.4361(15) 0.044(5) Uani 1 1 d . . . . .
C21 C 0.281(2) 0.771(3) 0.3619(17) 0.060(7) Uani 1 1 d . . . . .
H21A H 0.2555 0.8738 0.3805 0.090 Uiso 1 1 calc R U . . .
H21B H 0.2598 0.7024 0.4225 0.090 Uiso 1 1 calc R U . . .
H21C H 0.2327 0.7390 0.2934 0.090 Uiso 1 1 calc R U . . .
C22 C 1.1649(15) 0.631(3) 0.6637(16) 0.051(4) Uani 0.9 1 d D U P A 1
H22A H 1.1906 0.6966 0.6033 0.077 Uiso 0.9 1 d R U P A 1
H22B H 1.1525 0.5278 0.6358 0.077 Uiso 0.9 1 d R U P A 1
H22C H 1.2331 0.6315 0.7235 0.077 Uiso 0.9 1 d R U P A 1
C22' C 1.112(13) 0.539(9) 0.705(12) 0.054(7) Uani 0.1 1 d D U P A 2
H22D H 1.0686 0.4723 0.6495 0.082 Uiso 0.1 1 d R U P A 2
H22E H 1.1131 0.4905 0.7779 0.082 Uiso 0.1 1 d R U P A 2
H22F H 1.2016 0.5573 0.6845 0.082 Uiso 0.1 1 d R U P A 2

loop_
_atom_site_aniso_label
_atom_site_aniso_U_11
_atom_site_aniso_U_22
_atom_site_aniso_U_33
_atom_site_aniso_U_23
_atom_site_aniso_U_13
_atom_site_aniso_U_12
I1 0.0165(3) 0.0292(4) 0.0672(6) 0.0003(7) 0.0070(3) 0.0043(6)
N1 0.021(6) 0.051(8) 0.040(7) -0.002(6) 0.004(5) 0.008(6)
N2 0.012(3) 0.037(4) 0.041(4) -0.007(4) 0.005(3) 0.009(4)
O1 0.020(6) 0.078(9) 0.042(7) -0.001(6) 0.007(5) 0.010(6)
O2 0.037(8) 0.084(11) 0.043(8) -0.012(7) 0.006(6) 0.024(7)
O3 0.048(8) 0.062(8) 0.047(7) -0.006(6) -0.016(5) 0.002(6)
C1 0.031(8) 0.048(9) 0.034(9) -0.002(7) 0.000(7) 0.007(8)
C2 0.037(10) 0.070(13) 0.030(9) 0.007(9) 0.010(8) 0.009(9)
C3 0.045(11) 0.081(15) 0.032(9) -0.016(9) 0.002(7) 0.001(10)
C4 0.041(10) 0.055(11) 0.038(9) -0.003(8) -0.013(7) -0.002(8)
C5 0.029(8) 0.046(9) 0.049(10) 0.001(8) -0.002(7) 0.007(7)
C6 0.024(7) 0.047(10) 0.048(9) 0.002(7) 0.001(6) 0.008(7)
C7 0.020(7) 0.043(8) 0.036(8) -0.003(6) 0.003(6) 0.003(6)
C8 0.018(7) 0.048(9) 0.042(9) -0.009(7) 0.001(6) -0.004(6)
C9 0.018(5) 0.039(5) 0.044(6) -0.005(5) 0.004(5) 0.003(5)
C10 0.017(5) 0.039(5) 0.042(5) -0.002(4) 0.005(4) 0.007(4)
C11 0.025(7) 0.056(13) 0.052(9) -0.012(7) -0.002(6) -0.006(6)
C12 0.015(6) 0.033(8) 0.051(9) -0.008(7) 0.004(6) -0.001(6)
C13 0.011(3) 0.034(5) 0.041(5) -0.006(7) 0.002(3) 0.007(6)
C14 0.015(6) 0.033(7) 0.039(8) -0.001(6) 0.005(5) 0.001(5)
C15 0.026(7) 0.033(7) 0.036(8) -0.003(6) 0.007(6) 0.004(6)
C16 0.022(7) 0.054(9) 0.018(7) -0.006(6) 0.003(5) -0.003(6)
C17 0.025(6) 0.045(7) 0.039(7) 0.010(12) 0.008(5) 0.025(12)
C18 0.012(6) 0.038(8) 0.048(9) -0.002(7) 0.001(6) -0.003(6)
C19 0.021(6) 0.040(6) 0.053(8) -0.001(6) 0.000(7) 0.011(6)
C20 0.033(10) 0.066(13) 0.034(11) 0.012(8) 0.005(8) 0.016(10)
C21 0.025(10) 0.12(2) 0.033(11) 0.006(11) 0.009(8) 0.007(12)
C22 0.049(9) 0.053(9) 0.049(9) -0.004(8) -0.016(7) 0.009(8)
C22' 0.051(14) 0.061(12) 0.049(14) -0.004(13) -0.015(13) 0.004(11)

loop_
_atom_type_symbol
_atom_type_description
_atom_type_scat_dispersion_real
_atom_type_scat_dispersion_imag
_atom_type_scat_source
C C 0.0033 0.0016 'International Tables Vol C Tables 4.2.6.8 and 6.1.1.4'
H H 0.0000 0.0000 'International Tables Vol C Tables 4.2.6.8 and 6.1.1.4'
N N 0.0061 0.0033 'International Tables Vol C Tables 4.2.6.8 and 6.1.1.4'
O O 0.0106 0.0060 'International Tables Vol C Tables 4.2.6.8 and 6.1.1.4'
I I -0.4742 1.8119 'International Tables Vol C Tables 4.2.6.8 and 6.1.1.4'

loop_
_geom_angle_atom_site_label_1
_geom_angle_atom_site_label_2
_geom_angle_atom_site_label_3
_geom_angle
C20 N1 C1 121.9(14)
C20 N1 C16 120.9(13)
C1 N1 C16 108.7(12)
C19 N2 C10 109.7(12)
C19 N2 C9 108.8(11)
C10 N2 C9 106.6(13)
C19 N2 C13 112.1(15)
C10 N2 C13 103.6(9)
C9 N2 C13 115.8(13)
C20 O1 C21 114.7(13)
C4 O3 C22 119.1(13)
C4 O3 C22' 119(2)
C2 C1 C6 123.3(17)
C2 C1 N1 127.7(17)
C6 C1 N1 108.9(14)
C1 C2 C3 119(2)
C4 C3 C2 117.5(17)
C3 C4 O3 115.1(16)
C3 C4 C5 123.8(14)
O3 C4 C5 121.1(14)
C4 C5 C6 116.2(15)
C1 C6 C5 119.5(16)
C1 C6 C7 110.8(14)
C5 C6 C7 129.5(16)
C6 C7 C16 105.4(12)
C6 C7 C8 115.1(13)
C16 C7 C8 126.4(14)
C6 C7 C17 113.7(13)
C16 C7 C17 59.6(11)
C8 C7 C17 124.6(13)
C9 C8 C7 119.8(13)
C8 C9 N2 116.2(14)
N2 C10 C11 103.6(13)
C12 C11 C10 105.5(13)
C13 C12 C11 107.9(13)
C12 C13 C14 109.6(13)
C12 C13 C18 113(2)
C14 C13 C18 108.9(11)
C12 C13 N2 101.1(10)
C14 C13 N2 111.8(18)
C18 C13 N2 112.3(11)
C13 C14 C15 120.4(12)
C16 C15 C14 113.1(13)
N1 C16 C15 116.9(14)
N1 C16 C7 106.1(11)
C15 C16 C7 122.4(12)
N1 C16 C17 114.5(12)
C15 C16 C17 122.7(12)
C7 C16 C17 61.6(11)
C18 C17 C16 117.8(13)
C18 C17 C7 124.9(11)
C16 C17 C7 58.8(14)
C17 C18 C13 116.9(15)
O2 C20 O1 125.8(19)
O2 C20 N1 122.9(19)
O1 C20 N1 111.1(14)

loop_
_geom_bond_atom_site_label_1
_geom_bond_atom_site_label_2
_geom_bond_distance
N1 C20 1.39(2)
N1 C1 1.44(2)
N1 C16 1.479(19)
N2 C19 1.50(2)
N2 C10 1.52(2)
N2 C9 1.53(2)
N2 C13 1.557(14)
O1 C20 1.34(2)
O1 C21 1.42(2)
O2 C20 1.21(2)
O3 C4 1.398(18)
O3 C22 1.473(13)
O3 C22' 1.493(17)
C1 C2 1.33(3)
C1 C6 1.40(2)
C2 C3 1.42(3)
C3 C4 1.39(3)
C4 C5 1.40(3)
C5 C6 1.41(2)
C6 C7 1.47(2)
C7 C16 1.51(2)
C7 C8 1.55(2)
C7 C17 1.55(3)
C8 C9 1.51(2)
C10 C11 1.55(2)
C11 C12 1.53(2)
C12 C13 1.50(2)
C13 C14 1.53(3)
C13 C18 1.53(2)
C14 C15 1.55(2)
C15 C16 1.51(2)
C16 C17 1.52(3)
C17 C18 1.51(2)

loop_
_geom_torsion_atom_site_label_1
_geom_torsion_atom_site_label_2
_geom_torsion_atom_site_label_3
_geom_torsion_atom_site_label_4
_geom_torsion
C20 N1 C1 C2 -36(3)
C16 N1 C1 C2 175.9(19)
C20 N1 C1 C6 146.8(17)
C16 N1 C1 C6 -1.4(19)
C6 C1 C2 C3 -3(3)
N1 C1 C2 C3 180.0(19)
C1 C2 C3 C4 3(3)
C2 C3 C4 O3 177.2(19)
C2 C3 C4 C5 0(3)
C22 O3 C4 C3 -168.1(19)
C22' O3 C4 C3 141(10)
C22 O3 C4 C5 9(3)
C22' O3 C4 C5 -42(10)
C3 C4 C5 C6 -3(3)
O3 C4 C5 C6 180.0(17)
C2 C1 C6 C5 0(3)
N1 C1 C6 C5 177.4(16)
C2 C1 C6 C7 -175.4(19)
N1 C1 C6 C7 2(2)
C4 C5 C6 C1 3(3)
C4 C5 C6 C7 177.5(18)
C1 C6 C7 C16 -1.7(19)
C5 C6 C7 C16 -176.6(19)
C1 C6 C7 C8 142.3(16)
C5 C6 C7 C8 -33(3)
C1 C6 C7 C17 -65(2)
C5 C6 C7 C17 120(2)
C6 C7 C8 C9 -160.3(15)
C16 C7 C8 C9 -25(2)
C17 C7 C8 C9 50(2)
C7 C8 C9 N2 -62(2)
C19 N2 C9 C8 -57.6(16)
C10 N2 C9 C8 -175.8(13)
C13 N2 C9 C8 69.6(18)
C19 N2 C10 C11 81.4(14)
C9 N2 C10 C11 -161.0(12)
C13 N2 C10 C11 -38.4(17)
N2 C10 C11 C12 19.5(16)
C10 C11 C12 C13 7.3(18)
C11 C12 C13 C14 88.0(14)
C11 C12 C13 C18 -150.4(13)
C11 C12 C13 N2 -30.2(19)
C19 N2 C13 C12 -75.6(17)
C10 N2 C13 C12 42.5(18)
C9 N2 C13 C12 158.8(17)
C19 N2 C13 C14 167.8(12)
C10 N2 C13 C14 -74.1(13)
C9 N2 C13 C14 42.2(16)
C19 N2 C13 C18 45(2)
C10 N2 C13 C18 163.2(18)
C9 N2 C13 C18 -80(2)
C12 C13 C14 C15 173.1(13)
C18 C13 C14 C15 49.0(18)
N2 C13 C14 C15 -75.6(15)
C13 C14 C15 C16 -26.4(19)
C20 N1 C16 C15 71(2)
C1 N1 C16 C15 -140.2(14)
C20 N1 C16 C7 -148.2(15)
C1 N1 C16 C7 0.3(18)
C20 N1 C16 C17 -82.6(18)
C1 N1 C16 C17 66.0(17)
C14 C15 C16 N1 -149.3(13)
C14 C15 C16 C7 77.0(18)
C14 C15 C16 C17 2.2(19)
C6 C7 C16 N1 0.8(17)
C8 C7 C16 N1 -137.8(16)
C17 C7 C16 N1 109.6(13)
C6 C7 C16 C15 138.6(15)
C8 C7 C16 C15 0(2)
C17 C7 C16 C15 -112.6(15)
C6 C7 C16 C17 -108.8(14)
C8 C7 C16 C17 112.7(17)
N1 C16 C17 C18 148.3(12)
C15 C16 C17 C18 -4(2)
C7 C16 C17 C18 -116.0(13)
N1 C16 C17 C7 -95.8(13)
C15 C16 C17 C7 112.1(15)
C6 C7 C17 C18 -161.5(16)
C16 C7 C17 C18 104.0(19)
C8 C7 C17 C18 -12(3)
C6 C7 C17 C16 94.5(14)
C8 C7 C17 C16 -115.5(18)
C16 C17 C18 C13 28.7(17)
C7 C17 C18 C13 -41(2)
C12 C13 C18 C17 -170.9(13)
C14 C13 C18 C17 -48.9(15)
N2 C13 C18 C17 75.5(18)
C21 O1 C20 O2 7(3)
C21 O1 C20 N1 -178.1(17)
C1 N1 C20 O2 20(3)
C16 N1 C20 O2 164(2)
C1 N1 C20 O1 -156.0(17)
C16 N1 C20 O1 -12(2)
